data_4101855
loop_
_publ_author_name
'Benjamin J. Coe'
'Simon P. Foxon'
'Elizabeth C. Harper'
'Madeleine Helliwell'
'James Raftery'
'Catherine A. Swanson'
'Bruce S. Brunschwig'
'Koen Clays'
'Edith Franz'
'Javier Gar\'in'
'Jes\'us Orduna'
'Peter N. Horton'
'Michael B. Hursthouse'

_publ_section_title
;
 Evolution of Linear Absorption and Nonlinear Optical Properties in
 V-Shaped Ruthenium(II)-Based Chromophores
;
_journal_name_full 'Journal of the American Chemical Society'
_journal_page_first 1706
_journal_page_last 1723
_journal_paper_doi 10.1021/ja908667p
_journal_volume 132
_journal_year 2010
_chemical_formula_sum 'C18 H18 Cl2 N2 O'
_chemical_formula_weight 349.24
_space_group_IT_number 14
_symmetry_cell_setting monoclinic
_symmetry_space_group_name_Hall '-P 2ybc'
_symmetry_space_group_name_H-M 'P 1 21/c 1'
_atom_sites_solution_hydrogens geom
_atom_sites_solution_primary direct
_atom_sites_solution_secondary difmap
_audit_creation_method SHELXL-97
_cell_angle_alpha 90.00
_cell_angle_beta 115.326(2)
_cell_angle_gamma 90.00
_cell_formula_units_Z 4
_cell_length_a 16.0499(16)
_cell_length_b 6.9437(7)
_cell_length_c 16.4241(16)
_cell_measurement_reflns_used 2676
_cell_measurement_temperature 100(2)
_cell_measurement_theta_max 26.38
_cell_measurement_theta_min 2.49
_cell_volume 1654.5(3)
_computing_cell_refinement 'Bruker SMART'
_computing_data_collection 'Bruker SMART'
_computing_data_reduction 'Bruker SAINT'
_computing_molecular_graphics 'Bruker SHELXTL'
_computing_publication_material 'Bruker SHELXTL'
_computing_structure_refinement 'SHELXL-97 (Sheldrick, 1997)'
_computing_structure_solution 'SHELXS-97 (Sheldrick, 1990)'
_diffrn_ambient_temperature 100(2)
_diffrn_measured_fraction_theta_full 0.992
_diffrn_measured_fraction_theta_max 0.992
_diffrn_measurement_device_type 'CCD area detector'
_diffrn_measurement_method 'phi and omega scans'
_diffrn_radiation_monochromator graphite
_diffrn_radiation_source 'fine-focus sealed tube'
_diffrn_radiation_type MoK\a
_diffrn_radiation_wavelength 0.71073
_diffrn_reflns_av_R_equivalents 0.0285
_diffrn_reflns_av_sigmaI/netI 0.0361
_diffrn_reflns_limit_h_max 20
_diffrn_reflns_limit_h_min -18
_diffrn_reflns_limit_k_max 8
_diffrn_reflns_limit_k_min -8
_diffrn_reflns_limit_l_max 11
_diffrn_reflns_limit_l_min -20
_diffrn_reflns_number 9157
_diffrn_reflns_theta_full 26.43
_diffrn_reflns_theta_max 26.43
_diffrn_reflns_theta_min 1.40
_exptl_absorpt_coefficient_mu 0.398
_exptl_absorpt_correction_T_max 0.9921
_exptl_absorpt_correction_T_min 0.7962
_exptl_absorpt_correction_type multi-scan
_exptl_absorpt_process_details SADABS
_exptl_crystal_colour colourless
_exptl_crystal_density_diffrn 1.402
_exptl_crystal_density_method 'not measured'
_exptl_crystal_description plate
_exptl_crystal_F_000 728
_exptl_crystal_size_max 0.60
_exptl_crystal_size_mid 0.15
_exptl_crystal_size_min 0.02
_refine_diff_density_max 0.486
_refine_diff_density_min -0.303
_refine_diff_density_rms 0.077
_refine_ls_extinction_method none
_refine_ls_goodness_of_fit_ref 1.361
_refine_ls_hydrogen_treatment mixed
_refine_ls_matrix_type full
_refine_ls_number_parameters 220
_refine_ls_number_reflns 3381
_refine_ls_number_restraints 0
_refine_ls_restrained_S_all 1.361
_refine_ls_R_factor_all 0.0614
_refine_ls_R_factor_gt 0.0476
_refine_ls_shift/su_max 0.001
_refine_ls_shift/su_mean 0.000
_refine_ls_structure_factor_coef Fsqd
_refine_ls_weighting_details 'calc w=1/[\s^2^(Fo^2^)+(0.0571P)^2^+1.1481P] where P=(Fo^2^+2Fc^2^)/3'
_refine_ls_weighting_scheme calc
_refine_ls_wR_factor_gt 0.1372
_refine_ls_wR_factor_ref 0.1433
_reflns_number_gt 2739
_reflns_number_total 3381
_reflns_threshold_expression >2sigma(I)
_cod_data_source_file ja908667p_si_002_6.cif
_cod_data_source_block '[Phbpe+]Cl.HCl.H2O'
_cod_database_code 4101855

loop_
_symmetry_equiv_pos_as_xyz
'x, y, z'
'-x, y+1/2, -z+1/2'
'-x, -y, -z'
'x, -y-1/2, z-1/2'

loop_
_atom_site_label
_atom_site_type_symbol
_atom_site_fract_x
_atom_site_fract_y
_atom_site_fract_z
_atom_site_U_iso_or_equiv
_atom_site_adp_type
_atom_site_occupancy
_atom_site_symmetry_multiplicity
_atom_site_calc_flag
_atom_site_refinement_flags
_atom_site_disorder_assembly
_atom_site_disorder_group
N1 N 1.19269(17) 0.3069(4) 1.03973(17) 0.0179(5) Uani 1 1 d . . .
H1N H 1.256(3) 0.324(6) 1.051(3) 0.047(12) Uiso 1 1 d . . .
N2 N 0.57015(16) 0.1452(3) 0.89074(16) 0.0149(5) Uani 1 1 d . . .
C1 C 1.1251(2) 0.2894(4) 0.9553(2) 0.0188(6) Uani 1 1 d . . .
H1 H 1.1393 0.2953 0.9048 0.023 Uiso 1 1 calc R . .
C2 C 1.03547(19) 0.2631(4) 0.9431(2) 0.0174(6) Uani 1 1 d . . .
H2 H 0.9878 0.2493 0.8839 0.021 Uiso 1 1 calc R . .
C3 C 1.01383(19) 0.2564(4) 1.01717(19) 0.0154(6) Uani 1 1 d . . .
C4 C 1.08658(19) 0.2766(4) 1.1027(2) 0.0179(6) Uani 1 1 d . . .
H4 H 1.0746 0.2738 1.1545 0.021 Uiso 1 1 calc R . .
C5 C 1.1747(2) 0.3004(4) 1.1122(2) 0.0190(6) Uani 1 1 d . . .
H5 H 1.2238 0.3124 1.1707 0.023 Uiso 1 1 calc R . .
C6 C 0.91969(19) 0.2321(4) 1.00782(19) 0.0161(6) Uani 1 1 d . . .
H6 H 0.9094 0.2445 1.0604 0.019 Uiso 1 1 calc R . .
C7 C 0.84726(19) 0.1935(4) 0.93029(19) 0.0158(6) Uani 1 1 d . . .
H7 H 0.8579 0.1792 0.8780 0.019 Uiso 1 1 calc R . .
C8 C 0.75233(19) 0.1716(4) 0.91993(19) 0.0153(6) Uani 1 1 d . . .
C9 C 0.68383(19) 0.1117(4) 0.83688(18) 0.0156(6) Uani 1 1 d . . .
H9 H 0.6999 0.0796 0.7892 0.019 Uiso 1 1 calc R . .
C10 C 0.59365(19) 0.0989(4) 0.82385(19) 0.0163(6) Uani 1 1 d . . .
H10 H 0.5477 0.0572 0.7674 0.020 Uiso 1 1 calc R . .
C11 C 0.6351(2) 0.1992(4) 0.97232(19) 0.0189(6) Uani 1 1 d . . .
H11 H 0.6171 0.2290 1.0190 0.023 Uiso 1 1 calc R . .
C12 C 0.72624(19) 0.2117(4) 0.9892(2) 0.0178(6) Uani 1 1 d . . .
H12 H 0.7712 0.2472 1.0473 0.021 Uiso 1 1 calc R . .
C13 C 0.47394(19) 0.1432(4) 0.87538(18) 0.0164(6) Uani 1 1 d . . .
C14 C 0.4223(2) -0.0206(5) 0.8413(2) 0.0196(6) Uani 1 1 d . . .
H14 H 0.4489 -0.1318 0.8283 0.024 Uiso 1 1 calc R . .
C15 C 0.3297(2) -0.0192(5) 0.8262(2) 0.0211(7) Uani 1 1 d . . .
H15 H 0.2926 -0.1305 0.8030 0.025 Uiso 1 1 calc R . .
C16 C 0.2922(2) 0.1447(5) 0.8454(2) 0.0208(6) Uani 1 1 d . . .
H16 H 0.2292 0.1454 0.8347 0.025 Uiso 1 1 calc R . .
C17 C 0.3454(2) 0.3076(5) 0.8798(2) 0.0226(7) Uani 1 1 d . . .
H17 H 0.3189 0.4189 0.8929 0.027 Uiso 1 1 calc R . .
C18 C 0.4378(2) 0.3082(5) 0.8955(2) 0.0197(6) Uani 1 1 d . . .
H18 H 0.4751 0.4189 0.9193 0.024 Uiso 1 1 calc R . .
Cl1 Cl 1.39584(5) 0.36057(11) 1.11642(5) 0.0211(2) Uani 1 1 d . . .
Cl2 Cl 0.14534(5) 0.90026(11) 0.28617(5) 0.0197(2) Uani 1 1 d . . .
O1 O 0.06975(17) 0.4759(4) 0.28326(17) 0.0288(6) Uani 1 1 d . . .
H3O H 0.089(3) 0.607(8) 0.275(3) 0.059(14) Uiso 1 1 d . . .
H4O H 0.013(3) 0.486(7) 0.263(3) 0.047(13) Uiso 1 1 d . . .

loop_
_atom_site_aniso_label
_atom_site_aniso_U_11
_atom_site_aniso_U_22
_atom_site_aniso_U_33
_atom_site_aniso_U_23
_atom_site_aniso_U_13
_atom_site_aniso_U_12
N1 0.0127(12) 0.0154(12) 0.0243(14) -0.0003(10) 0.0066(10) 0.0006(9)
N2 0.0148(12) 0.0137(12) 0.0174(12) 0.0028(10) 0.0081(10) 0.0008(9)
C1 0.0213(15) 0.0194(15) 0.0176(15) 0.0011(12) 0.0101(12) 0.0015(12)
C2 0.0134(13) 0.0183(15) 0.0166(15) 0.0000(12) 0.0029(11) 0.0015(11)
C3 0.0169(14) 0.0110(13) 0.0183(15) 0.0008(11) 0.0076(12) 0.0012(10)
C4 0.0205(15) 0.0171(14) 0.0157(14) 0.0007(11) 0.0073(12) 0.0027(11)
C5 0.0168(14) 0.0189(15) 0.0176(15) -0.0013(12) 0.0037(12) 0.0023(11)
C6 0.0176(14) 0.0158(14) 0.0167(15) 0.0018(11) 0.0091(12) 0.0008(11)
C7 0.0162(14) 0.0148(14) 0.0185(15) 0.0017(11) 0.0095(12) 0.0025(11)
C8 0.0157(14) 0.0112(13) 0.0187(15) 0.0047(11) 0.0070(12) 0.0013(10)
C9 0.0186(14) 0.0170(14) 0.0138(13) -0.0016(11) 0.0093(11) 0.0014(11)
C10 0.0171(14) 0.0167(14) 0.0142(13) 0.0003(11) 0.0057(11) -0.0007(11)
C11 0.0187(14) 0.0220(16) 0.0153(15) -0.0010(12) 0.0066(12) 0.0013(12)
C12 0.0158(14) 0.0209(15) 0.0148(14) 0.0011(12) 0.0049(12) 0.0017(11)
C13 0.0122(13) 0.0223(15) 0.0132(13) 0.0033(11) 0.0042(11) 0.0006(11)
C14 0.0175(15) 0.0220(16) 0.0203(15) 0.0019(12) 0.0090(12) 0.0032(12)
C15 0.0189(15) 0.0265(17) 0.0176(15) -0.0011(12) 0.0074(12) -0.0042(12)
C16 0.0128(14) 0.0324(17) 0.0173(15) 0.0041(13) 0.0065(12) 0.0011(12)
C17 0.0188(15) 0.0288(17) 0.0220(16) -0.0023(13) 0.0106(13) 0.0052(12)
C18 0.0177(14) 0.0224(16) 0.0189(15) -0.0028(12) 0.0078(12) -0.0004(12)
Cl1 0.0138(3) 0.0211(4) 0.0246(4) 0.0024(3) 0.0046(3) -0.0003(3)
Cl2 0.0193(4) 0.0214(4) 0.0171(4) -0.0005(3) 0.0065(3) 0.0009(3)
O1 0.0213(13) 0.0267(14) 0.0392(15) 0.0084(11) 0.0136(11) 0.0035(10)

loop_
_atom_type_symbol
_atom_type_description
_atom_type_scat_dispersion_real
_atom_type_scat_dispersion_imag
_atom_type_scat_source
C C 0.0033 0.0016 'International Tables Vol C Tables 4.2.6.8 and 6.1.1.4'
H H 0.0000 0.0000 'International Tables Vol C Tables 4.2.6.8 and 6.1.1.4'
N N 0.0061 0.0033 'International Tables Vol C Tables 4.2.6.8 and 6.1.1.4'
Cl Cl 0.1484 0.1585 'International Tables Vol C Tables 4.2.6.8 and 6.1.1.4'
O O 0.0106 0.0060 'International Tables Vol C Tables 4.2.6.8 and 6.1.1.4'

loop_
_geom_angle_atom_site_label_1
_geom_angle_atom_site_label_2
_geom_angle_atom_site_label_3
_geom_angle
_geom_angle_site_symmetry_1
_geom_angle_site_symmetry_3
_geom_angle_publ_flag
C5 N1 C1 121.7(3) . . ?
C5 N1 H1N 117(2) . . ?
C1 N1 H1N 122(2) . . ?
C10 N2 C11 120.6(2) . . ?
C10 N2 C13 120.3(2) . . ?
C11 N2 C13 119.1(2) . . ?
N1 C1 C2 119.4(3) . . ?
N1 C1 H1 120.3 . . ?
C2 C1 H1 120.3 . . ?
C1 C2 C3 120.7(3) . . ?
C1 C2 H2 119.7 . . ?
C3 C2 H2 119.7 . . ?
C4 C3 C2 117.3(3) . . ?
C4 C3 C6 119.9(3) . . ?
C2 C3 C6 122.8(3) . . ?
C5 C4 C3 120.5(3) . . ?
C5 C4 H4 119.8 . . ?
C3 C4 H4 119.8 . . ?
N1 C5 C4 120.5(3) . . ?
N1 C5 H5 119.7 . . ?
C4 C5 H5 119.7 . . ?
C7 C6 C3 124.3(3) . . ?
C7 C6 H6 117.9 . . ?
C3 C6 H6 117.9 . . ?
C6 C7 C8 124.7(3) . . ?
C6 C7 H7 117.6 . . ?
C8 C7 H7 117.6 . . ?
C12 C8 C9 117.9(3) . . ?
C12 C8 C7 122.9(3) . . ?
C9 C8 C7 119.2(3) . . ?
C10 C9 C8 120.5(3) . . ?
C10 C9 H9 119.8 . . ?
C8 C9 H9 119.8 . . ?
N2 C10 C9 120.2(3) . . ?
N2 C10 H10 119.9 . . ?
C9 C10 H10 119.9 . . ?
N2 C11 C12 121.5(3) . . ?
N2 C11 H11 119.3 . . ?
C12 C11 H11 119.3 . . ?
C11 C12 C8 119.2(3) . . ?
C11 C12 H12 120.4 . . ?
C8 C12 H12 120.4 . . ?
C14 C13 C18 122.6(3) . . ?
C14 C13 N2 119.2(3) . . ?
C18 C13 N2 118.2(3) . . ?
C13 C14 C15 118.4(3) . . ?
C13 C14 H14 120.8 . . ?
C15 C14 H14 120.8 . . ?
C16 C15 C14 119.8(3) . . ?
C16 C15 H15 120.1 . . ?
C14 C15 H15 120.1 . . ?
C17 C16 C15 120.8(3) . . ?
C17 C16 H16 119.6 . . ?
C15 C16 H16 119.6 . . ?
C16 C17 C18 120.0(3) . . ?
C16 C17 H17 120.0 . . ?
C18 C17 H17 120.0 . . ?
C13 C18 C17 118.3(3) . . ?
C13 C18 H18 120.8 . . ?
C17 C18 H18 120.8 . . ?
H3O O1 H4O 102(4) . . ?

loop_
_geom_bond_atom_site_label_1
_geom_bond_atom_site_label_2
_geom_bond_distance
_geom_bond_site_symmetry_2
_geom_bond_publ_flag
N1 C5 1.340(4) . ?
N1 C1 1.352(4) . ?
N1 H1N 0.96(4) . ?
N2 C10 1.344(4) . ?
N2 C11 1.352(4) . ?
N2 C13 1.454(3) . ?
C1 C2 1.378(4) . ?
C1 H1 0.9500 . ?
C2 C3 1.401(4) . ?
C2 H2 0.9500 . ?
C3 C4 1.397(4) . ?
C3 C6 1.462(4) . ?
C4 C5 1.365(4) . ?
C4 H4 0.9500 . ?
C5 H5 0.9500 . ?
C6 C7 1.333(4) . ?
C6 H6 0.9500 . ?
C7 C8 1.467(4) . ?
C7 H7 0.9500 . ?
C8 C12 1.398(4) . ?
C8 C9 1.400(4) . ?
C9 C10 1.372(4) . ?
C9 H9 0.9500 . ?
C10 H10 0.9500 . ?
C11 C12 1.370(4) . ?
C11 H11 0.9500 . ?
C12 H12 0.9500 . ?
C13 C14 1.378(4) . ?
C13 C18 1.386(4) . ?
C14 C15 1.398(4) . ?
C14 H14 0.9500 . ?
C15 C16 1.385(4) . ?
C15 H15 0.9500 . ?
C16 C17 1.384(4) . ?
C16 H16 0.9500 . ?
C17 C18 1.392(4) . ?
C17 H17 0.9500 . ?
C18 H18 0.9500 . ?
O1 H3O 0.99(5) . ?
O1 H4O 0.82(5) . ?

loop_
_geom_hbond_atom_site_label_D
_geom_hbond_atom_site_label_H
_geom_hbond_atom_site_label_A
_geom_hbond_distance_DH
_geom_hbond_distance_HA
_geom_hbond_distance_DA
_geom_hbond_angle_DHA
_geom_hbond_site_symmetry_A
N1 H1N Cl1 0.96(4) 2.05(4) 2.974(3) 161(4) .
O1 H3O Cl2 0.99(5) 2.20(5) 3.179(3) 169(4) .
O1 H4O Cl2 0.82(5) 2.39(5) 3.182(3) 160(4) 2_545

loop_
_geom_torsion_atom_site_label_1
_geom_torsion_atom_site_label_2
_geom_torsion_atom_site_label_3
_geom_torsion_atom_site_label_4
_geom_torsion
_geom_torsion_site_symmetry_1
_geom_torsion_site_symmetry_2
_geom_torsion_site_symmetry_3
_geom_torsion_site_symmetry_4
_geom_torsion_publ_flag
C5 N1 C1 C2 -0.4(4) . . . . ?
N1 C1 C2 C3 0.7(4) . . . . ?
C1 C2 C3 C4 -0.3(4) . . . . ?
C1 C2 C3 C6 178.9(3) . . . . ?
C2 C3 C4 C5 -0.4(4) . . . . ?
C6 C3 C4 C5 -179.7(3) . . . . ?
C1 N1 C5 C4 -0.3(4) . . . . ?
C3 C4 C5 N1 0.8(5) . . . . ?
C4 C3 C6 C7 -173.3(3) . . . . ?
C2 C3 C6 C7 7.5(5) . . . . ?
C3 C6 C7 C8 -179.1(3) . . . . ?
C6 C7 C8 C12 7.8(5) . . . . ?
C6 C7 C8 C9 -173.5(3) . . . . ?
C12 C8 C9 C10 2.0(4) . . . . ?
C7 C8 C9 C10 -176.8(3) . . . . ?
C11 N2 C10 C9 -2.0(4) . . . . ?
C13 N2 C10 C9 176.2(3) . . . . ?
C8 C9 C10 N2 0.5(4) . . . . ?
C10 N2 C11 C12 1.1(4) . . . . ?
C13 N2 C11 C12 -177.1(3) . . . . ?
N2 C11 C12 C8 1.3(5) . . . . ?
C9 C8 C12 C11 -2.8(4) . . . . ?
C7 C8 C12 C11 175.9(3) . . . . ?
C10 N2 C13 C14 53.8(4) . . . . ?
C11 N2 C13 C14 -128.0(3) . . . . ?
C10 N2 C13 C18 -125.9(3) . . . . ?
C11 N2 C13 C18 52.4(4) . . . . ?
C18 C13 C14 C15 0.2(4) . . . . ?
N2 C13 C14 C15 -179.5(3) . . . . ?
C13 C14 C15 C16 0.2(4) . . . . ?
C14 C15 C16 C17 -0.4(5) . . . . ?
C15 C16 C17 C18 0.2(5) . . . . ?
C14 C13 C18 C17 -0.4(4) . . . . ?
N2 C13 C18 C17 179.3(3) . . . . ?
C16 C17 C18 C13 0.2(4) . . . . ?

loop_
_cod_related_entry_id
_cod_related_entry_database
_cod_related_entry_code
1 ChemSpider 30660082
